data_1541902
loop_
_publ_author_name
'Arom\'i, G.'
'Beavers, C. M.'
'S\'anchez Costa, J.'
'Craig, G. A.'
'M\'inguez Espallargas, G.'
'Orera, A.'
'Roubeau, O.'

_publ_section_title
;
 Snapshots of a solid-state transformation: coexistence of three phases
 trapped in one crystal
;
_journal_issue 4
_journal_name_full 'Chem. Sci.'
_journal_page_first 2907
_journal_paper_doi 10.1039/C5SC04287A
_journal_volume 7
_journal_year 2016
_chemical_formula_moiety 'C36 H30 N10 Fe, C3 H6 O, (Cl O4)2'
_chemical_formula_sum 'C39 H36 Cl2 Fe N10 O11'
_chemical_formula_weight 947.53
_space_group_crystal_system triclinic
_space_group_IT_number 2
_space_group_name_Hall '-P 1'
_space_group_name_H-M_alt 'P -1'
_symmetry_space_group_name_Hall '-P 1'
_symmetry_space_group_name_H-M 'P -1'
_atom_sites_solution_hydrogens geom
_atom_sites_solution_primary direct
_atom_sites_solution_secondary difmap
_audit_creation_method SHELXL-2014/7
_audit_update_record
;
2015-12-22 deposited with the CCDC.
2016-01-05 downloaded from the CCDC.
;
_cell_angle_alpha 71.801(5)
_cell_angle_beta 69.822(4)
_cell_angle_gamma 70.752(4)
_cell_formula_units_Z 2
_cell_length_a 13.0297(8)
_cell_length_b 13.2995(9)
_cell_length_c 14.0177(9)
_cell_measurement_reflns_used 4773
_cell_measurement_temperature 250(2)
_cell_measurement_theta_max 25.38
_cell_measurement_theta_min 2.26
_cell_volume 2097.8(2)
_computing_cell_refinement 'SAINT V8.27B(Bruker, 2012)'
_computing_data_collection 'Apex2 v2012.10-0 (Bruker, 2012)'
_computing_data_reduction SAINT
_computing_molecular_graphics
;
         SHELXTL 5.1, XP (Sheldrick, 1994)
    ShelXle Rev 699 (Hubschle, 2011)
;
_computing_publication_material SHELXL-2014/7
_computing_structure_refinement 'SHELXL-2014/7 (Sheldrick, 2014)'
_computing_structure_solution SHELXS
_diffrn_ambient_temperature 250(2)
_diffrn_detector_area_resol_mean 8.3
_diffrn_measured_fraction_theta_full 0.927
_diffrn_measured_fraction_theta_max 0.927
_diffrn_measurement_device_type 'Bruker Apex2'
_diffrn_measurement_method \w
_diffrn_radiation_monochromator silicon(111)
_diffrn_radiation_source 'Advanced Light Source Beamline 11.3.1'
_diffrn_radiation_type synchrotron
_diffrn_radiation_wavelength 0.7749
_diffrn_reflns_av_unetI/netI 0.0451
_diffrn_reflns_Laue_measured_fraction_full 0.927
_diffrn_reflns_Laue_measured_fraction_max 0.927
_diffrn_reflns_limit_h_max 11
_diffrn_reflns_limit_h_min -10
_diffrn_reflns_limit_k_max 11
_diffrn_reflns_limit_k_min -11
_diffrn_reflns_limit_l_max 12
_diffrn_reflns_limit_l_min 0
_diffrn_reflns_number 2709
_diffrn_reflns_point_group_measured_fraction_full 0.927
_diffrn_reflns_point_group_measured_fraction_max 0.927
_diffrn_reflns_theta_full 20.425
_diffrn_reflns_theta_max 20.425
_diffrn_reflns_theta_min 2.210
_exptl_absorpt_coefficient_mu 0.702
_exptl_absorpt_correction_T_max 0.745232
_exptl_absorpt_correction_T_min 0.542430
_exptl_absorpt_correction_type multi-scan
_exptl_absorpt_process_details 'TWINABS 2012/1  (Sheldrick, 2012)'
_exptl_crystal_colour orange
_exptl_crystal_density_diffrn 1.500
_exptl_crystal_description block
_exptl_crystal_F_000 976
_exptl_crystal_size_max 0.500
_exptl_crystal_size_mid 0.400
_exptl_crystal_size_min 0.300
_refine_diff_density_max 0.482
_refine_diff_density_min -0.489
_refine_diff_density_rms 0.116
_refine_ls_extinction_method none
_refine_ls_goodness_of_fit_ref 1.174
_refine_ls_hydrogen_treatment constr
_refine_ls_matrix_type full
_refine_ls_number_parameters 563
_refine_ls_number_reflns 2709
_refine_ls_number_restraints 897
_refine_ls_restrained_S_all 1.019
_refine_ls_R_factor_all 0.1228
_refine_ls_R_factor_gt 0.1052
_refine_ls_shift/su_max 0.000
_refine_ls_shift/su_mean 0.000
_refine_ls_structure_factor_coef Fsqd
_refine_ls_weighting_details 'w=1/[\s^2^(Fo^2^)+(0.1912P)^2^+14.0134P] where P=(Fo^2^+2Fc^2^)/3'
_refine_ls_weighting_scheme calc
_refine_ls_wR_factor_gt 0.2974
_refine_ls_wR_factor_ref 0.3116
_reflns_Friedel_coverage 0.000
_reflns_number_gt 2265
_reflns_number_total 2709
_reflns_threshold_expression 'I > 2\s(I)'
_cod_data_source_file c5sc04287a2.cif
_cod_data_source_block Stage3_Final
_cod_depositor_comments 'Adding full bibliography for 1541896--1541904.cif.'
_cod_original_cell_volume 2097.8(3)
_cod_database_code 1541902
_shelx_shelxl_version_number 2014/7
_shelx_space_group_comment
;
The symmetry employed for this shelxl refinement is uniquely defined
by the following loop, which should always be used as a source of
symmetry information in preference to the above space-group names.
They are only intended as comments.
;
_shelx_estimated_absorpt_t_min 0.720
_shelx_estimated_absorpt_t_max 0.817

loop_
_space_group_symop_operation_xyz
'x, y, z'
'-x, -y, -z'

loop_
_atom_site_label
_atom_site_type_symbol
_atom_site_fract_x
_atom_site_fract_y
_atom_site_fract_z
_atom_site_U_iso_or_equiv
_atom_site_adp_type
_atom_site_occupancy
_atom_site_site_symmetry_order
_atom_site_calc_flag
_atom_site_refinement_flags_posn
_atom_site_refinement_flags_adp
_atom_site_refinement_flags_occupancy
_atom_site_disorder_assembly
_atom_site_disorder_group
Fe1 Fe 0.4980(2) 0.7520(2) 0.2493(2) 0.0535(11) Uani 1 1 d . U . . .
O1 O 0.1312(13) 0.9146(13) 0.7015(13) 0.093(5) Uani 1 1 d . U . . .
O2 O 0.8348(11) 0.6385(14) -0.1026(11) 0.084(5) Uani 1 1 d . U . . .
N1 N 0.2513(13) 0.8127(13) 0.4293(13) 0.064(4) Uani 1 1 d . U . . .
H1D H 0.2087 0.7948 0.4045 0.077 Uiso 1 1 calc R U . . .
N2 N 0.3584(12) 0.8035(12) 0.3817(12) 0.054(4) Uani 1 1 d . U . . .
N3 N 0.5700(14) 0.8066(12) 0.3288(13) 0.058(4) Uani 1 1 d . U . . .
N4 N 0.6744(12) 0.7373(11) 0.1580(11) 0.045(3) Uani 1 1 d . U . . .
N5 N 0.7497(12) 0.6991(12) 0.0756(12) 0.057(4) Uani 1 1 d . U . . .
H5B H 0.7305 0.6768 0.0336 0.068 Uiso 1 1 calc R U . . .
N6 N 0.3914(14) 0.9910(14) 0.1156(13) 0.070(4) Uani 1 1 d . U . . .
H6B H 0.4092 1.0319 0.1421 0.084 Uiso 1 1 calc R U . . .
N7 N 0.4201(12) 0.8822(13) 0.1409(12) 0.053(4) Uani 1 1 d . U . . .
N8 N 0.4426(12) 0.6713(14) 0.1720(13) 0.057(4) Uani 1 1 d . U . . .
N9 N 0.5427(12) 0.5794(12) 0.3191(12) 0.054(3) Uani 1 1 d . U . . .
N10 N 0.5969(12) 0.5137(13) 0.3863(12) 0.058(4) Uani 1 1 d . U . . .
H10A H 0.6216 0.5360 0.4244 0.070 Uiso 1 1 calc R U . . .
C1 C 0.103(3) 0.936(3) 0.809(2) 0.130(10) Uani 1 1 d . U . . .
H1A H 0.1611 0.8889 0.8428 0.195 Uiso 1 1 calc R U . . .
H1B H 0.0307 0.9216 0.8500 0.195 Uiso 1 1 calc R U . . .
H1C H 0.1002 1.0120 0.8018 0.195 Uiso 1 1 calc R U . . .
C2 C -0.061(2) 0.918(2) 0.725(2) 0.101(8) Uani 1 1 d . U . . .
H2A H -0.0885 0.9421 0.7878 0.121 Uiso 1 1 calc R U . . .
C3 C 0.050(2) 0.9001(19) 0.6728(18) 0.079(6) Uani 1 1 d . U . . .
C4 C -0.131(2) 0.900(2) 0.683(2) 0.091(7) Uani 1 1 d . U . . .
H4A H -0.2087 0.9134 0.7169 0.109 Uiso 1 1 calc R U . . .
C5 C -0.0953(19) 0.865(2) 0.595(2) 0.094(7) Uani 1 1 d . U . . .
H5A H -0.1464 0.8510 0.5695 0.113 Uiso 1 1 calc R U . . .
C6 C 0.0178(17) 0.8484(17) 0.5404(18) 0.073(6) Uani 1 1 d . U . . .
H6A H 0.0434 0.8233 0.4785 0.087 Uiso 1 1 calc R U . . .
C7 C 0.0931(17) 0.8687(17) 0.5766(17) 0.069(5) Uani 1 1 d . U . . .
C8 C 0.2101(17) 0.8484(16) 0.5128(17) 0.058(5) Uani 1 1 d . U . . .
C9 C 0.3023(16) 0.8734(16) 0.5243(16) 0.063(5) Uani 1 1 d . U . . .
H9A H 0.3012 0.9062 0.5752 0.075 Uiso 1 1 calc R U . . .
C10 C 0.3942(16) 0.8394(14) 0.4450(15) 0.052(4) Uani 1 1 d . U . . .
C11 C 0.5070(17) 0.8418(16) 0.4135(17) 0.062(5) Uani 1 1 d . U . . .
C12 C 0.5578(17) 0.8701(15) 0.4748(17) 0.062(5) Uani 1 1 d . U . . .
H12A H 0.5171 0.8861 0.5404 0.075 Uiso 1 1 calc R U . . .
C13 C 0.6666(18) 0.8721(17) 0.4327(18) 0.075(6) Uani 1 1 d . U . . .
H13A H 0.6997 0.8971 0.4679 0.089 Uiso 1 1 calc R U . . .
C14 C 0.7297(18) 0.8419(15) 0.3468(17) 0.063(5) Uani 1 1 d . U . . .
H14A H 0.8064 0.8426 0.3226 0.075 Uiso 1 1 calc R U . . .
C15 C 0.6807(16) 0.8083(16) 0.2910(16) 0.056(5) Uani 1 1 d . U . . .
C16 C 0.7399(16) 0.7687(15) 0.1955(16) 0.052(5) Uani 1 1 d . U . . .
C17 C 0.8499(16) 0.7454(16) 0.1445(16) 0.063(6) Uani 1 1 d . U . . .
H17A H 0.9099 0.7573 0.1587 0.076 Uiso 1 1 calc R U . . .
C18 C 0.8551(15) 0.6983(15) 0.0637(15) 0.052(5) Uani 1 1 d . U . . .
C19 C 0.9554(17) 0.6587(18) -0.0214(17) 0.066(6) Uani 1 1 d . U . . .
C20 C 1.0609(16) 0.6548(17) -0.0185(17) 0.067(6) Uani 1 1 d . U . . .
H20A H 1.0679 0.6767 0.0361 0.081 Uiso 1 1 calc R U . . .
C21 C 1.1559(18) 0.620(2) -0.0926(19) 0.085(7) Uani 1 1 d . U . . .
H21A H 1.2275 0.6185 -0.0899 0.102 Uiso 1 1 calc R U . . .
C22 C 1.144(2) 0.587(2) -0.174(2) 0.097(8) Uani 1 1 d . U . . .
H22A H 1.2065 0.5594 -0.2253 0.117 Uiso 1 1 calc R U . . .
C23 C 1.0407(19) 0.5951(19) -0.1740(18) 0.085(6) Uani 1 1 d . U . . .
H23A H 1.0305 0.5791 -0.2305 0.102 Uiso 1 1 calc R U . . .
C24 C 0.9452(17) 0.6266(17) -0.0947(17) 0.065(5) Uani 1 1 d . U . . .
C25 C 0.821(2) 0.617(2) -0.1912(18) 0.100(9) Uani 1 1 d . U . . .
H25A H 0.7447 0.6102 -0.1757 0.150 Uiso 1 1 calc R U . . .
H25B H 0.8746 0.5503 -0.2070 0.150 Uiso 1 1 calc R U . . .
H25C H 0.8335 0.6776 -0.2509 0.150 Uiso 1 1 calc R U . . .
C26 C 0.3324(17) 1.030(2) 0.0452(17) 0.070(5) Uani 1 1 d . U . . .
H26A H 0.3070 1.1041 0.0140 0.084 Uiso 1 1 calc R U . . .
C27 C 0.3159(16) 0.9423(18) 0.0274(16) 0.064(5) Uani 1 1 d . U . . .
H27A H 0.2734 0.9426 -0.0149 0.077 Uiso 1 1 calc R U . . .
C28 C 0.3750(16) 0.8539(18) 0.0849(17) 0.063(5) Uani 1 1 d . U . . .
C29 C 0.3848(15) 0.7393(17) 0.1001(16) 0.061(4) Uani 1 1 d . U . . .
C30 C 0.3479(19) 0.687(2) 0.0475(19) 0.084(6) Uani 1 1 d . U . . .
H30A H 0.3085 0.7283 -0.0027 0.101 Uiso 1 1 calc R U . . .
C31 C 0.3701(19) 0.582(2) 0.071(2) 0.088(6) Uani 1 1 d . U . . .
H31A H 0.3452 0.5497 0.0350 0.105 Uiso 1 1 calc R U . . .
C32 C 0.4244(18) 0.5147(19) 0.1401(19) 0.082(6) Uani 1 1 d . U . . .
H32A H 0.4407 0.4384 0.1505 0.099 Uiso 1 1 calc R U . . .
C33 C 0.4568(17) 0.5650(18) 0.1979(17) 0.065(5) Uani 1 1 d . U . . .
C34 C 0.5158(14) 0.5117(15) 0.2730(15) 0.051(4) Uani 1 1 d . U . . .
C35 C 0.5609(16) 0.4027(17) 0.3179(17) 0.068(5) Uani 1 1 d . U . . .
H35A H 0.5594 0.3386 0.3040 0.082 Uiso 1 1 calc R U . . .
C36 C 0.6101(17) 0.4133(18) 0.3904(18) 0.066(5) Uani 1 1 d . U . . .
H36A H 0.6468 0.3543 0.4347 0.079 Uiso 1 1 calc R U . . .
Cl1_1 Cl 0.4735(7) 1.1638(7) 0.2219(7) 0.038(7) Uiso 0.54(5) 1 d D . P A 1
O1_1 O 0.567(2) 1.201(3) 0.208(3) 0.19(3) Uiso 0.54(5) 1 d D . P A 1
O2_1 O 0.431(4) 1.214(3) 0.134(2) 0.22(5) Uiso 0.54(5) 1 d D . P A 1
O3_1 O 0.389(2) 1.190(4) 0.310(2) 0.17(2) Uiso 0.54(5) 1 d D . P A 1
O4_1 O 0.504(3) 1.0510(12) 0.231(3) 0.130(17) Uiso 0.54(5) 1 d D . P A 1
Cl1_2 Cl 0.0898(11) 0.7394(18) 0.2631(16) 0.089(6) Uiso 0.58(4) 1 d D . P B 1
O1_2 O 0.1823(18) 0.745(3) 0.289(3) 0.152(16) Uiso 0.58(4) 1 d D . P B 1
O2_2 O 0.083(2) 0.806(2) 0.166(2) 0.103(13) Uiso 0.58(4) 1 d D . P B 1
O3_2 O 0.099(3) 0.631(2) 0.265(3) 0.144(19) Uiso 0.58(4) 1 d D . P B 1
O4_2 O -0.0085(16) 0.775(3) 0.339(2) 0.113(12) Uiso 0.58(4) 1 d D . P B 1
Cl1_4 Cl 0.0888(12) 0.7122(15) 0.2916(17) 0.058(7) Uiso 0.42(4) 1 d D . P B 2
O1_4 O 0.1878(16) 0.679(3) 0.323(2) 0.061(13) Uiso 0.42(4) 1 d D . P B 2
O2_4 O 0.074(4) 0.821(2) 0.236(5) 0.25(4) Uiso 0.42(4) 1 d D . P B 2
O3_4 O 0.097(3) 0.647(4) 0.227(3) 0.19(4) Uiso 0.42(4) 1 d D . P B 2
O4_4 O -0.0035(18) 0.703(4) 0.379(2) 0.094(16) Uiso 0.42(4) 1 d D . P B 2
Cl1_3 Cl 0.469(2) 1.168(2) 0.229(2) 0.29(4) Uiso 0.46(5) 1 d D . P A 2
O1_3 O 0.433(5) 1.076(3) 0.294(4) 0.21(3) Uiso 0.46(5) 1 d D . P A 2
O2_3 O 0.441(3) 1.195(3) 0.136(2) 0.080(19) Uiso 0.46(5) 1 d D . P A 2
O3_3 O 0.586(2) 1.146(5) 0.210(4) 0.20(3) Uiso 0.46(5) 1 d D . P A 2
O4_3 O 0.417(3) 1.255(3) 0.279(3) 0.12(2) Uiso 0.46(5) 1 d D . P A 2
C39 C 0.809(2) 0.597(2) 0.570(2) 0.100(8) Uani 1 1 d . U . . .
H39A H 0.8900 0.5722 0.5571 0.151 Uiso 1 1 calc R U . . .
H39B H 0.7862 0.6763 0.5587 0.151 Uiso 1 1 calc R U . . .
H39C H 0.7728 0.5651 0.6408 0.151 Uiso 1 1 calc R U . . .
C37 C 0.8646(19) 0.496(2) 0.441(2) 0.114(10) Uani 1 1 d . U . . .
H37A H 0.9366 0.4883 0.4515 0.171 Uiso 1 1 calc R U . . .
H37B H 0.8488 0.4245 0.4609 0.171 Uiso 1 1 calc R U . . .
H37C H 0.8675 0.5269 0.3676 0.171 Uiso 1 1 calc R U . . .
C38 C 0.777(2) 0.567(2) 0.5030(19) 0.083(7) Uani 1 1 d . U . . .
O3 O 0.6795(13) 0.5868(15) 0.5004(13) 0.100(5) Uani 1 1 d . U . . .

loop_
_atom_site_aniso_label
_atom_site_aniso_U_11
_atom_site_aniso_U_22
_atom_site_aniso_U_33
_atom_site_aniso_U_23
_atom_site_aniso_U_13
_atom_site_aniso_U_12
Fe1 0.0496(19) 0.049(2) 0.056(2) -0.0097(14) -0.0101(13) -0.0112(13)
O1 0.078(9) 0.101(12) 0.097(10) -0.037(9) -0.016(7) -0.013(8)
O2 0.062(7) 0.132(13) 0.075(9) -0.047(9) -0.011(6) -0.030(7)
N1 0.059(6) 0.062(11) 0.071(8) -0.016(8) -0.007(5) -0.024(6)
N2 0.052(6) 0.050(9) 0.060(6) -0.009(6) -0.009(5) -0.023(5)
N3 0.062(6) 0.040(8) 0.069(7) -0.009(6) -0.012(5) -0.015(5)
N4 0.048(5) 0.034(8) 0.052(7) -0.005(6) -0.009(4) -0.018(5)
N5 0.047(6) 0.063(10) 0.064(7) -0.020(7) -0.007(5) -0.020(6)
N6 0.082(11) 0.050(7) 0.073(10) 0.000(6) -0.029(8) -0.016(6)
N7 0.044(7) 0.051(6) 0.052(7) -0.006(5) -0.004(6) -0.013(5)
N8 0.043(8) 0.057(6) 0.063(7) -0.011(5) -0.006(6) -0.012(5)
N9 0.042(8) 0.047(6) 0.064(7) -0.008(5) -0.007(6) -0.011(5)
N10 0.044(8) 0.049(7) 0.069(8) -0.007(7) -0.009(7) -0.008(7)
C1 0.14(2) 0.15(3) 0.110(13) -0.050(14) -0.021(13) -0.041(19)
C2 0.071(8) 0.12(2) 0.107(12) -0.053(13) 0.006(8) -0.023(9)
C3 0.067(8) 0.078(15) 0.080(9) -0.024(9) -0.001(6) -0.015(8)
C4 0.062(10) 0.097(18) 0.102(13) -0.043(12) 0.007(8) -0.017(9)
C5 0.065(9) 0.100(18) 0.112(14) -0.049(13) 0.001(8) -0.016(9)
C6 0.060(8) 0.068(14) 0.081(11) -0.022(10) -0.005(7) -0.014(8)
C7 0.061(7) 0.058(13) 0.072(9) -0.008(9) -0.007(6) -0.014(7)
C8 0.058(6) 0.045(12) 0.061(9) -0.004(8) -0.012(5) -0.011(6)
C9 0.054(7) 0.060(12) 0.068(9) -0.021(9) -0.008(6) -0.010(7)
C10 0.057(6) 0.034(11) 0.061(8) -0.011(8) -0.011(5) -0.010(6)
C11 0.061(6) 0.052(12) 0.071(8) -0.014(8) -0.012(5) -0.017(6)
C12 0.064(8) 0.038(11) 0.084(10) -0.023(9) -0.022(7) -0.001(8)
C13 0.069(8) 0.076(15) 0.086(10) -0.033(10) -0.022(7) -0.012(9)
C14 0.068(9) 0.044(12) 0.081(10) -0.022(9) -0.026(7) -0.007(8)
C15 0.059(6) 0.049(12) 0.061(8) -0.012(8) -0.014(5) -0.016(6)
C16 0.053(6) 0.045(11) 0.060(7) -0.012(8) -0.015(5) -0.014(6)
C17 0.055(7) 0.076(14) 0.069(9) -0.028(10) -0.010(6) -0.023(7)
C18 0.045(6) 0.051(11) 0.061(8) -0.015(8) -0.008(5) -0.018(6)
C19 0.049(6) 0.085(15) 0.068(9) -0.032(10) -0.008(5) -0.016(7)
C20 0.050(7) 0.082(15) 0.075(11) -0.032(11) -0.009(6) -0.017(8)
C21 0.053(8) 0.114(18) 0.093(12) -0.052(12) -0.002(7) -0.018(9)
C22 0.073(9) 0.14(2) 0.090(13) -0.052(14) 0.000(8) -0.031(10)
C23 0.071(8) 0.103(17) 0.081(10) -0.033(11) -0.001(7) -0.031(9)
C24 0.062(7) 0.075(14) 0.064(9) -0.021(9) -0.009(6) -0.029(7)
C25 0.091(15) 0.15(2) 0.084(13) -0.054(14) -0.019(11) -0.046(15)
C26 0.065(11) 0.068(8) 0.065(11) -0.001(7) -0.016(9) -0.015(7)
C27 0.048(10) 0.071(8) 0.059(10) -0.008(7) -0.010(8) -0.009(7)
C28 0.056(11) 0.064(7) 0.061(10) -0.009(6) -0.014(8) -0.013(6)
C29 0.044(10) 0.065(7) 0.065(9) -0.015(6) -0.009(8) -0.006(6)
C30 0.076(14) 0.079(10) 0.103(13) -0.026(9) -0.039(11) -0.006(9)
C31 0.078(15) 0.079(10) 0.110(13) -0.024(9) -0.040(12) -0.007(9)
C32 0.073(14) 0.065(10) 0.114(13) -0.026(9) -0.039(11) -0.003(9)
C33 0.055(10) 0.056(7) 0.079(9) -0.011(6) -0.017(8) -0.011(6)
C34 0.027(8) 0.045(7) 0.065(8) -0.014(6) 0.004(7) -0.004(6)
C35 0.059(12) 0.044(7) 0.091(12) -0.013(7) -0.018(10) -0.002(6)
C36 0.051(11) 0.051(8) 0.083(11) -0.007(7) -0.010(9) -0.011(7)
C39 0.096(14) 0.12(2) 0.108(16) -0.045(15) -0.035(12) -0.023(13)
C37 0.073(12) 0.17(2) 0.13(2) -0.086(19) -0.030(11) -0.010(12)
C38 0.069(10) 0.104(16) 0.084(14) -0.034(12) -0.012(9) -0.027(10)
O3 0.073(9) 0.129(14) 0.110(12) -0.049(11) -0.021(9) -0.022(9)

loop_
_atom_type_symbol
_atom_type_description
_atom_type_scat_dispersion_real
_atom_type_scat_dispersion_imag
_atom_type_scat_source
C C -0.0020 0.0020 'WCROMER Program in WinGX L.Kissel & R.H.Pratt Acta Cryst A46 170 1990'
H H 0.0000 0.0000 'WCROMER Program in WinGX L.Kissel & R.H.Pratt Acta Cryst A46 170 1990'
N N -0.0031 0.0040 'WCROMER Program in WinGX L.Kissel & R.H.Pratt Acta Cryst A46 170 1990'
O O -0.0041 0.0074 'WCROMER Program in WinGX L.Kissel & R.H.Pratt Acta Cryst A46 170 1990'
Cl Cl 0.1408 0.1896 'WCROMER Program in WinGX L.Kissel & R.H.Pratt Acta Cryst A46 170 1990'
Fe Fe 0.2064 0.9930 'WCROMER Program in WinGX L.Kissel & R.H.Pratt Acta Cryst A46 170 1990'

loop_
_geom_angle_atom_site_label_1
_geom_angle_atom_site_label_2
_geom_angle_atom_site_label_3
_geom_angle
N3 Fe1 N7 112.7(6)
N3 Fe1 N9 98.1(6)
N7 Fe1 N9 149.2(6)
N3 Fe1 N8 170.9(6)
N7 Fe1 N8 75.6(7)
N9 Fe1 N8 73.6(7)
N3 Fe1 N4 74.9(6)
N7 Fe1 N4 98.7(5)
N9 Fe1 N4 88.4(5)
N8 Fe1 N4 100.7(6)
N3 Fe1 N2 74.9(6)
N7 Fe1 N2 90.9(6)
N9 Fe1 N2 98.1(5)
N8 Fe1 N2 109.6(6)
N4 Fe1 N2 149.6(6)
C3 O1 C1 118.7(19)
C24 O2 C25 120.7(16)
C8 N1 N2 118.9(18)
C8 N1 H1D 120.5
N2 N1 H1D 120.5
N1 N2 C10 102.3(15)
N1 N2 Fe1 145.6(13)
C10 N2 Fe1 112.1(11)
C11 N3 C15 120.8(17)
C11 N3 Fe1 119.5(14)
C15 N3 Fe1 119.7(13)
C16 N4 N5 102.2(15)
C16 N4 Fe1 116.0(12)
N5 N4 Fe1 141.6(12)
C18 N5 N4 114.5(16)
C18 N5 H5B 122.7
N4 N5 H5B 122.7
C26 N6 N7 113(2)
C26 N6 H6B 123.7
N7 N6 H6B 123.7
C28 N7 N6 103.8(18)
C28 N7 Fe1 116.5(14)
N6 N7 Fe1 139.4(14)
C33 N8 C29 123.1(18)
C33 N8 Fe1 121.2(16)
C29 N8 Fe1 115.6(13)
N10 N9 C34 106.8(15)
N10 N9 Fe1 139.0(13)
C34 N9 Fe1 113.9(12)
C36 N10 N9 113(2)
C36 N10 H10A 123.6
N9 N10 H10A 123.6
O1 C1 H1A 109.5
O1 C1 H1B 109.5
H1A C1 H1B 109.5
O1 C1 H1C 109.5
H1A C1 H1C 109.5
H1B C1 H1C 109.5
C4 C2 C3 117(2)
C4 C2 H2A 121.7
C3 C2 H2A 121.7
O1 C3 C2 125(2)
O1 C3 C7 111(2)
C2 C3 C7 123(2)
C5 C4 C2 123(2)
C5 C4 H4A 118.3
C2 C4 H4A 118.3
C4 C5 C6 120(2)
C4 C5 H5A 120.2
C6 C5 H5A 120.2
C7 C6 C5 120(2)
C7 C6 H6A 119.8
C5 C6 H6A 119.8
C3 C7 C6 116(2)
C3 C7 C8 128(2)
C6 C7 C8 115(2)
N1 C8 C9 103.8(18)
N1 C8 C7 128(2)
C9 C8 C7 128(2)
C10 C9 C8 105.6(19)
C10 C9 H9A 127.2
C8 C9 H9A 127.2
N2 C10 C9 109.1(17)
N2 C10 C11 116.7(17)
C9 C10 C11 134(2)
N3 C11 C10 117(2)
N3 C11 C12 120.1(19)
C10 C11 C12 122.8(19)
C13 C12 C11 116(2)
C13 C12 H12A 122.0
C11 C12 H12A 122.0
C14 C13 C12 125(2)
C14 C13 H13A 117.6
C12 C13 H13A 117.6
C13 C14 C15 118(2)
C13 C14 H14A 120.8
C15 C14 H14A 120.8
N3 C15 C14 119.5(18)
N3 C15 C16 115.0(18)
C14 C15 C16 125.5(19)
N4 C16 C17 113.6(18)
N4 C16 C15 114.4(17)
C17 C16 C15 131.4(19)
C16 C17 C18 104.2(17)
C16 C17 H17A 127.9
C18 C17 H17A 127.9
N5 C18 C17 105.3(16)
N5 C18 C19 125.1(18)
C17 C18 C19 129.5(17)
C24 C19 C20 120(2)
C24 C19 C18 122.3(19)
C20 C19 C18 118(2)
C21 C20 C19 122(2)
C21 C20 H20A 119.1
C19 C20 H20A 119.1
C20 C21 C22 118(2)
C20 C21 H21A 120.9
C22 C21 H21A 120.9
C23 C22 C21 117(2)
C23 C22 H22A 121.4
C21 C22 H22A 121.4
C22 C23 C24 123(2)
C22 C23 H23A 118.3
C24 C23 H23A 118.3
C19 C24 C23 120(2)
C19 C24 O2 119.5(19)
C23 C24 O2 120(2)
O2 C25 H25A 109.5
O2 C25 H25B 109.5
H25A C25 H25B 109.5
O2 C25 H25C 109.5
H25A C25 H25C 109.5
H25B C25 H25C 109.5
N6 C26 C27 107(2)
N6 C26 H26A 126.7
C27 C26 H26A 126.7
C26 C27 C28 105(2)
C26 C27 H27A 127.7
C28 C27 H27A 127.7
N7 C28 C27 112(2)
N7 C28 C29 118(2)
C27 C28 C29 130(2)
N8 C29 C30 116.3(19)
N8 C29 C28 114.8(19)
C30 C29 C28 129(2)
C31 C30 C29 118(2)
C31 C30 H30A 120.9
C29 C30 H30A 120.9
C30 C31 C32 127(3)
C30 C31 H31A 116.5
C32 C31 H31A 116.5
C31 C32 C33 116(2)
C31 C32 H32A 122.0
C33 C32 H32A 122.0
N8 C33 C32 119(2)
N8 C33 C34 114(2)
C32 C33 C34 127(2)
C35 C34 C33 136(2)
C35 C34 N9 107.1(18)
C33 C34 N9 117.0(17)
C36 C35 C34 102.8(19)
C36 C35 H35A 128.6
C34 C35 H35A 128.6
N10 C36 C35 111(2)
N10 C36 H36A 124.7
C35 C36 H36A 124.7
O1_1 Cl1_1 O4_1 110.3(10)
O1_1 Cl1_1 O3_1 110.5(10)
O4_1 Cl1_1 O3_1 109.9(10)
O1_1 Cl1_1 O2_1 108.9(10)
O4_1 Cl1_1 O2_1 108.6(10)
O3_1 Cl1_1 O2_1 108.6(10)
O2_2 Cl1_2 O3_2 110.5(10)
O2_2 Cl1_2 O1_2 110.8(10)
O3_2 Cl1_2 O1_2 109.6(10)
O2_2 Cl1_2 O4_2 109.5(10)
O3_2 Cl1_2 O4_2 108.5(10)
O1_2 Cl1_2 O4_2 107.9(10)
O3_4 Cl1_4 O1_4 109.5(10)
O3_4 Cl1_4 O4_4 109.9(10)
O1_4 Cl1_4 O4_4 109.8(10)
O3_4 Cl1_4 O2_4 109.0(10)
O1_4 Cl1_4 O2_4 109.3(10)
O4_4 Cl1_4 O2_4 109.3(10)
O3_3 Cl1_3 O4_3 109.9(10)
O3_3 Cl1_3 O2_3 109.8(10)
O4_3 Cl1_3 O2_3 109.6(10)
O3_3 Cl1_3 O1_3 109.2(11)
O4_3 Cl1_3 O1_3 109.1(10)
O2_3 Cl1_3 O1_3 109.3(10)
C38 C39 H39A 109.5
C38 C39 H39B 109.5
H39A C39 H39B 109.5
C38 C39 H39C 109.5
H39A C39 H39C 109.5
H39B C39 H39C 109.5
C38 C37 H37A 109.5
C38 C37 H37B 109.5
H37A C37 H37B 109.5
C38 C37 H37C 109.5
H37A C37 H37C 109.5
H37B C37 H37C 109.5
O3 C38 C39 124(2)
O3 C38 C37 120(2)
C39 C38 C37 115(2)

loop_
_geom_bond_atom_site_label_1
_geom_bond_atom_site_label_2
_geom_bond_distance
Fe1 N3 2.080(16)
Fe1 N7 2.145(16)
Fe1 N9 2.162(16)
Fe1 N8 2.149(16)
Fe1 N4 2.189(14)
Fe1 N2 2.206(15)
O1 C3 1.35(3)
O1 C1 1.51(3)
O2 C24 1.43(2)
O2 C25 1.44(2)
N1 C8 1.28(2)
N1 N2 1.305(19)
N1 H1D 0.8700
N2 C10 1.39(2)
N3 C11 1.31(2)
N3 C15 1.36(2)
N4 C16 1.36(2)
N4 N5 1.345(19)
N5 C18 1.32(2)
N5 H5B 0.8700
N6 C26 1.33(2)
N6 N7 1.33(2)
N6 H6B 0.8700
N7 C28 1.32(2)
N8 C33 1.31(2)
N8 C29 1.38(2)
N9 N10 1.299(19)
N9 C34 1.44(2)
N10 C36 1.28(2)
N10 H10A 0.8700
C1 H1A 0.9700
C1 H1B 0.9700
C1 H1C 0.9700
C2 C4 1.36(3)
C2 C3 1.35(3)
C2 H2A 0.9400
C3 C7 1.41(3)
C4 C5 1.34(3)
C4 H4A 0.9400
C5 C6 1.38(3)
C5 H5A 0.9400
C6 C7 1.38(3)
C6 H6A 0.9400
C7 C8 1.46(3)
C8 C9 1.42(3)
C9 C10 1.38(3)
C9 H9A 0.9400
C10 C11 1.39(3)
C11 C12 1.44(3)
C12 C13 1.34(3)
C12 H12A 0.9400
C13 C14 1.30(3)
C13 H13A 0.9400
C14 C15 1.40(3)
C14 H14A 0.9400
C15 C16 1.46(3)
C16 C17 1.34(3)
C17 C18 1.43(3)
C17 H17A 0.9400
C18 C19 1.51(3)
C19 C24 1.29(3)
C19 C20 1.37(3)
C20 C21 1.36(3)
C20 H20A 0.9400
C21 C22 1.42(3)
C21 H21A 0.9400
C22 C23 1.31(3)
C22 H22A 0.9400
C23 C24 1.40(3)
C23 H23A 0.9400
C25 H25A 0.9700
C25 H25B 0.9700
C25 H25C 0.9700
C26 C27 1.36(3)
C26 H26A 0.9400
C27 C28 1.36(3)
C27 H27A 0.9400
C28 C29 1.44(3)
C29 C30 1.43(3)
C30 C31 1.29(3)
C30 H30A 0.9400
C31 C32 1.33(3)
C31 H31A 0.9400
C32 C33 1.43(3)
C32 H32A 0.9400
C33 C34 1.39(3)
C34 C35 1.40(3)
C35 C36 1.43(3)
C35 H35A 0.9400
C36 H36A 0.9400
Cl1_1 O1_1 1.392(12)
Cl1_1 O4_1 1.394(12)
Cl1_1 O3_1 1.397(12)
Cl1_1 O2_1 1.402(12)
Cl1_2 O2_2 1.385(12)
Cl1_2 O3_2 1.397(12)
Cl1_2 O1_2 1.399(12)
Cl1_2 O4_2 1.407(12)
Cl1_4 O3_4 1.397(12)
Cl1_4 O1_4 1.396(12)
Cl1_4 O4_4 1.397(12)
Cl1_4 O2_4 1.399(12)
Cl1_3 O3_3 1.395(12)
Cl1_3 O4_3 1.397(12)
Cl1_3 O2_3 1.397(12)
Cl1_3 O1_3 1.398(12)
C39 C38 1.35(3)
C39 H39A 0.9700
C39 H39B 0.9700
C39 H39C 0.9700
C37 C38 1.44(3)
C37 H37A 0.9700
C37 H37B 0.9700
C37 H37C 0.9700
C38 O3 1.22(3)

loop_
_geom_hbond_atom_site_label_D
_geom_hbond_atom_site_label_H
_geom_hbond_atom_site_label_A
_geom_hbond_distance_DH
_geom_hbond_distance_HA
_geom_hbond_distance_DA
_geom_hbond_angle_DHA
_geom_hbond_site_symmetry_A
N1 H1D O1_2 0.87 2.10 2.89(3) 151.6 .
N1 H1D O1_4 0.87 2.31 3.08(3) 148.9 .
N5 H5B O2 0.87 2.03 2.62(2) 124.7 .
N6 H6B Cl1_1 0.87 2.80 3.67(2) 178.0 .
N6 H6B O2_1 0.87 2.50 3.28(5) 149.5 .
N6 H6B O4_1 0.87 2.16 2.95(4) 150.6 .
N6 H6B Cl1_3 0.87 2.89 3.76(3) 179.7 .
N6 H6B O1_3 0.87 2.51 3.30(6) 151.3 .
N6 H6B O2_3 0.87 2.30 3.10(4) 151.4 .
N10 H10A O3 0.87 1.87 2.74(2) 177.2 .
C25 H25A O2_1 0.97 2.73 3.30(5) 118.3 2_675
C25 H25A O2_3 0.97 2.95 3.50(5) 116.6 2_675
C25 H25A O4_3 0.97 2.78 3.44(5) 125.9 2_675
C26 H26A N4 0.94 2.66 3.49(3) 147.4 2_675
C26 H26A N5 0.94 2.51 3.45(3) 176.8 2_675
